data_7216577
loop_
_publ_author_name
'Litvinov, A. L.'
'Konarev, D. V.'
'Kovalevsky, A. Yu.'
'Neretin, I. S.'
'Slovokhotov, Yu. L.'
'Coppens, P.'
'Lyubovskaya, R. N.'

_publ_section_title
;
 Molecular complexes of fullerene C60 with aromatic hydrocarbons
 containing flexible phenyl substituents
;
_journal_issue 104
_journal_name_full CrystEngComm
_journal_page_first 618
_journal_paper_doi 10.1039/b209875j
_journal_volume 4
_journal_year 2002
_chemical_formula_sum 'C86 H18'
_chemical_formula_weight 1051.00
_chemical_melting_point ?
_chemical_name_common diPhAnthracene-C60
_chemical_name_systematic
; 
Diphenyl anthracene fullerene-C60 complex 
;
_space_group_IT_number 15
_symmetry_cell_setting monoclinic
_symmetry_space_group_name_Hall '-C 2yc'
_symmetry_space_group_name_H-M 'C 1 2/c 1'
_atom_sites_solution_hydrogens geom
_atom_sites_solution_primary direct
_atom_sites_solution_secondary difmap
_audit_creation_method SHELXL-97
_cell_angle_alpha 90.00
_cell_angle_beta 94.0770(10)
_cell_angle_gamma 90.00
_cell_formula_units_Z 4
_cell_length_a 25.2074(16)
_cell_length_b 9.8028(6)
_cell_length_c 17.4609(11)
_cell_measurement_reflns_used 562
_cell_measurement_temperature 90(1)
_cell_measurement_theta_max 26
_cell_measurement_theta_min 4
_cell_volume 4303.7(5)
_computing_cell_refinement 'Bruker SMART'
_computing_data_collection 'Bruker SMART'
_computing_data_reduction 'Bruker SHELXTL'
_computing_molecular_graphics 'Bruker SHELXTL'
_computing_publication_material 'Bruker SHELXTL'
_computing_structure_refinement 'SHELXL-97 (Sheldrick, 1997)'
_computing_structure_solution 'SHELXS-97 (Sheldrick, 1990)'
_diffrn_ambient_temperature 90(1)
_diffrn_measured_fraction_theta_full 0.907
_diffrn_measured_fraction_theta_max 0.907
_diffrn_measurement_device_type 'CCD area detector'
_diffrn_measurement_method 'phi and omega scans'
_diffrn_radiation_monochromator graphite
_diffrn_radiation_source 'rotating anode'
_diffrn_radiation_type MoK\a
_diffrn_radiation_wavelength 0.71073
_diffrn_reflns_av_R_equivalents 0.0507
_diffrn_reflns_av_sigmaI/netI 0.0441
_diffrn_reflns_limit_h_max 33
_diffrn_reflns_limit_h_min -29
_diffrn_reflns_limit_k_max 12
_diffrn_reflns_limit_k_min -12
_diffrn_reflns_limit_l_max 23
_diffrn_reflns_limit_l_min -21
_diffrn_reflns_number 17038
_diffrn_reflns_theta_full 28.33
_diffrn_reflns_theta_max 28.33
_diffrn_reflns_theta_min 2.23
_exptl_absorpt_coefficient_mu 0.093
_exptl_absorpt_correction_T_max 0.9816
_exptl_absorpt_correction_T_min 0.9638
_exptl_absorpt_correction_type none
_exptl_crystal_colour black
_exptl_crystal_density_diffrn 1.622
_exptl_crystal_density_method 'not measured'
_exptl_crystal_description brick
_exptl_crystal_F_000 2136
_exptl_crystal_size_max 0.40
_exptl_crystal_size_mid 0.30
_exptl_crystal_size_min 0.20
_refine_diff_density_max 0.237
_refine_diff_density_min -0.215
_refine_diff_density_rms 0.047
_refine_ls_extinction_coef 0.0074(4)
_refine_ls_extinction_expression Fc^*^=kFc[1+0.001xFc^2^\l^3^/sin(2\q)]^-1/4^
_refine_ls_extinction_method SHELXL
_refine_ls_goodness_of_fit_ref 1.032
_refine_ls_hydrogen_treatment 'riding model'
_refine_ls_matrix_type full
_refine_ls_number_parameters 578
_refine_ls_number_reflns 4863
_refine_ls_number_restraints 0
_refine_ls_restrained_S_all 1.032
_refine_ls_R_factor_all 0.0572
_refine_ls_R_factor_gt 0.0388
_refine_ls_shift/su_max <0.001
_refine_ls_shift/su_mean <0.001
_refine_ls_structure_factor_coef Fsqd
_refine_ls_weighting_details 'calc w=1/[\s^2^(Fo^2^)+(0.0506P)^2^+0.4480P] where P=(Fo^2^+2Fc^2^)/3'
_refine_ls_weighting_scheme calc
_refine_ls_wR_factor_gt 0.0888
_refine_ls_wR_factor_ref 0.0970
_reflns_number_gt 3638
_reflns_number_total 4863
_reflns_threshold_expression >2sigma(I)
_cod_data_source_file b209875j.txt
_cod_data_source_block dphanc60
_cod_depositor_comments
;
The following automatic conversions were performed:

'_chemical_melting_point' value 'not measured' was changed to '?' -
the value is undefined or not given.

'_symmetry_cell_setting' value
'Monoclinic' changed to 'monoclinic' according to
/usr/data/users/saulius/automatic-downloads/retrospective/RSC/lib/dictionaries/cif_core.dic
dictionary named 'cif_core.dic' version 2.4.2 from 2011-04-26.

Automatic conversion script
Id: cif_fix_values 2281 2013-09-26 08:29:07Z andrius 
;
_cod_original_sg_symbol_H-M C2/c
_cod_database_code 7216577

loop_
_symmetry_equiv_pos_as_xyz
'x, y, z'
'-x, y, -z+1/2'
'x+1/2, y+1/2, z'
'-x+1/2, y+1/2, -z+1/2'
'-x, -y, -z'
'x, -y, z-1/2'
'-x+1/2, -y+1/2, -z'
'x+1/2, -y+1/2, z-1/2'

loop_
_atom_site_label
_atom_site_type_symbol
_atom_site_fract_x
_atom_site_fract_y
_atom_site_fract_z
_atom_site_U_iso_or_equiv
_atom_site_adp_type
_atom_site_occupancy
_atom_site_symmetry_multiplicity
_atom_site_calc_flag
_atom_site_refinement_flags
_atom_site_disorder_assembly
_atom_site_disorder_group
C1 C -0.02857(5) 0.88640(13) -0.03203(7) 0.0202(3) Uani 1 1 d . . .
C2 C -0.05972(5) 0.77774(13) -0.06652(7) 0.0229(3) Uani 1 1 d . . .
H2A H -0.0699 0.7040 -0.0355 0.027 Uiso 1 1 calc R . .
C3 C -0.07509(5) 0.77756(13) -0.14303(7) 0.0251(3) Uani 1 1 d . . .
H3A H -0.0954 0.7036 -0.1648 0.030 Uiso 1 1 calc R . .
C4 C -0.06093(5) 0.88710(14) -0.18999(7) 0.0256(3) Uani 1 1 d . . .
H4A H -0.0712 0.8857 -0.2434 0.031 Uiso 1 1 calc R . .
C5 C -0.03278(5) 0.99430(14) -0.15934(7) 0.0236(3) Uani 1 1 d . . .
H5A H -0.0247 1.0683 -0.1916 0.028 Uiso 1 1 calc R . .
C6 C -0.01495(5) 0.99899(13) -0.07966(7) 0.0202(3) Uani 1 1 d . . .
C7 C -0.01344(5) 0.88827(13) 0.04737(7) 0.0200(3) Uani 1 1 d . . .
C8 C -0.02745(5) 0.77155(13) 0.09682(7) 0.0212(3) Uani 1 1 d . . .
C9 C -0.00668(5) 0.64155(13) 0.08593(7) 0.0231(3) Uani 1 1 d . . .
H9A H 0.0164 0.6268 0.0460 0.028 Uiso 1 1 calc R . .
C10 C -0.01924(5) 0.53359(14) 0.13266(7) 0.0253(3) Uani 1 1 d . . .
H10A H -0.0048 0.4457 0.1246 0.030 Uiso 1 1 calc R . .
C11 C -0.05270(5) 0.55383(14) 0.19080(7) 0.0270(3) Uani 1 1 d . . .
H11A H -0.0610 0.4800 0.2231 0.032 Uiso 1 1 calc R . .
C12 C -0.07407(5) 0.68131(15) 0.20211(7) 0.0283(3) Uani 1 1 d . . .
H12A H -0.0973 0.6951 0.2419 0.034 Uiso 1 1 calc R . .
C13 C -0.06165(5) 0.78915(14) 0.15534(7) 0.0251(3) Uani 1 1 d . . .
H13A H -0.0767 0.8765 0.1633 0.030 Uiso 1 1 calc R . .
C14 C -0.38571(5) 1.18454(15) -0.05120(8) 0.0295(3) Uani 1 1 d . A .
C15 C -0.36802(5) 1.23575(14) -0.12175(8) 0.0285(3) Uani 1 1 d . . .
C16 C -0.33318(6) 1.15820(15) -0.16323(7) 0.0310(3) Uani 1 1 d . . .
C17 C -0.31556(5) 1.02855(14) -0.13540(7) 0.0290(3) Uani 1 1 d . . .
C18 C -0.33316(5) 0.97831(13) -0.06623(8) 0.0281(3) Uani 1 1 d . . .
C19 C -0.36835(5) 1.05644(14) -0.02382(7) 0.0257(3) Uani 1 1 d . . .
C20 C -0.38895(5) 1.29044(15) 0.00569(9) 0.0294(3) Uani 1 1 d . . .
C21 C -0.3734(3) 1.4215(10) -0.0307(4) 0.0311(15) Uani 0.60 1 d P A 1
C22 C -0.34521(12) 1.5121(3) 0.0106(2) 0.0312(7) Uani 0.60 1 d P . 1
C23 C -0.36261(15) 1.3819(4) -0.1073(2) 0.0276(9) Uani 0.60 1 d P A 1
C24 C -0.32103(11) 1.4510(3) -0.14080(15) 0.0290(6) Uani 0.60 1 d P . 1
C25 C -0.2853(3) 1.3754(12) -0.1863(5) 0.0289(13) Uani 0.60 1 d P A 1
C26 C -0.2312(2) 1.4301(4) -0.17094(17) 0.0268(8) Uani 0.60 1 d P . 1
C27 C -0.18820(18) 1.3435(6) -0.16771(18) 0.0278(9) Uani 0.60 1 d P . 1
C28 C -0.19498(15) 1.1981(4) -0.17847(18) 0.0336(9) Uani 0.60 1 d P . 1
C29 C -0.2438(4) 1.1447(6) -0.1932(5) 0.0282(14) Uani 0.60 1 d P A 1
C30 C -0.29142(6) 1.23356(16) -0.19745(7) 0.0314(3) Uani 1 1 d . . .
C31 C -0.26098(17) 1.0215(4) -0.1569(2) 0.0295(8) Uani 0.60 1 d P A 1
C32 C -0.22348(11) 0.9547(2) -0.10658(16) 0.0295(5) Uani 0.60 1 d P A 1
C33 C -0.17034(17) 1.0106(6) -0.0908(3) 0.0327(10) Uani 0.60 1 d P . 1
C34 C -0.2415(5) 0.8978(11) -0.0351(4) 0.0306(14) Uani 0.60 1 d P A 1
C35 C -0.19752(13) 0.9182(3) 0.0240(3) 0.0285(9) Uani 0.60 1 d P . 1
C36 C -0.20962(19) 0.9473(4) 0.0979(3) 0.0293(9) Uani 0.60 1 d P . 1
C37 C -0.26462(15) 0.9592(3) 0.11646(18) 0.0282(7) Uani 0.60 1 d P . 1
C38 C -0.3046(2) 0.9409(7) 0.0635(4) 0.0227(11) Uani 0.60 1 d P A 1
C39 C -0.29348(5) 0.90825(12) -0.01688(8) 0.0251(3) Uani 1 1 d . . .
C40 C -0.35096(14) 1.0272(4) 0.05573(19) 0.0229(7) Uani 0.60 1 d P A 1
C41 C -0.35404(9) 1.1340(3) 0.10911(14) 0.0262(6) Uani 0.60 1 d P . 1
C42 C -0.3741(5) 1.2683(8) 0.0801(9) 0.0331(16) Uani 0.60 1 d P A 1
C43 C -0.34298(15) 1.3710(6) 0.1269(2) 0.0336(10) Uani 0.60 1 d P . 1
C44 C -0.3746(6) 1.4110(18) -0.0072(7) 0.036(2) Uani 0.40 1 d P . 2
C45 C -0.35192(16) 1.4660(4) -0.0774(3) 0.0368(9) Uani 0.40 1 d P . 2
C46 C -0.3483(3) 1.3763(8) -0.1351(3) 0.0354(16) Uani 0.40 1 d P A 2
C47 C -0.3020(4) 1.3721(19) -0.1800(9) 0.034(2) Uani 0.40 1 d P A 2
C48 C -0.2584(2) 1.4608(5) -0.1641(2) 0.0268(10) Uani 0.40 1 d P . 2
C49 C -0.2049(3) 1.4091(8) -0.1651(3) 0.0236(12) Uani 0.40 1 d P . 2
C50 C -0.1948(2) 1.2735(8) -0.1798(3) 0.0296(14) Uani 0.40 1 d P . 2
C51 C -0.2428(8) 1.1872(10) -0.1972(8) 0.037(3) Uani 0.40 1 d P A 2
C52 C -0.2246(2) 1.0542(5) -0.1630(2) 0.0369(9) Uani 0.40 1 d P A 2
C53 C -0.1710(2) 1.0648(8) -0.1226(4) 0.0302(14) Uani 0.40 1 d P . 2
C54 C -0.1590(2) 1.0016(5) -0.0542(4) 0.0244(13) Uani 0.40 1 d P . 2
C55 C -0.1979(2) 0.9187(4) -0.0196(3) 0.0244(9) Uani 0.40 1 d P A 2
C56 C -0.2453(8) 0.9053(17) -0.0587(5) 0.027(2) Uani 0.40 1 d P A 2
C57 C -0.2603(3) 0.9770(6) -0.1308(3) 0.0348(15) Uani 0.40 1 d P A 2
C58 C -0.1934(3) 0.9361(5) 0.0625(4) 0.0226(11) Uani 0.40 1 d P . 2
C59 C -0.2370(3) 0.9413(5) 0.1038(3) 0.0255(12) Uani 0.40 1 d P . 2
C60 C -0.2907(4) 0.9228(12) 0.0566(8) 0.0301(19) Uani 0.40 1 d P A 2
C61 C -0.32481(16) 1.0142(4) 0.1018(2) 0.0335(8) Uani 0.40 1 d P . 2
C62 C -0.3637(2) 1.0837(6) 0.0608(4) 0.0339(15) Uani 0.40 1 d P A 2
C63 C -0.3743(8) 1.2267(11) 0.0823(12) 0.028(2) Uani 0.40 1 d P A 2
C64 C -0.3459(2) 1.2965(6) 0.1355(3) 0.0307(12) Uani 0.40 1 d P . 2

loop_
_atom_site_aniso_label
_atom_site_aniso_U_11
_atom_site_aniso_U_22
_atom_site_aniso_U_33
_atom_site_aniso_U_23
_atom_site_aniso_U_13
_atom_site_aniso_U_12
C1 0.0177(6) 0.0202(7) 0.0230(6) -0.0018(5) 0.0035(5) 0.0044(5)
C2 0.0228(6) 0.0204(7) 0.0255(6) -0.0001(5) 0.0031(5) 0.0021(5)
C3 0.0238(7) 0.0237(7) 0.0274(7) -0.0048(5) -0.0006(5) 0.0008(5)
C4 0.0261(7) 0.0303(8) 0.0202(6) -0.0018(5) -0.0007(5) 0.0028(6)
C5 0.0242(7) 0.0252(7) 0.0219(6) 0.0006(5) 0.0043(5) 0.0029(5)
C6 0.0177(6) 0.0212(7) 0.0220(6) -0.0004(5) 0.0045(5) 0.0043(5)
C7 0.0174(6) 0.0213(7) 0.0217(6) -0.0001(5) 0.0039(5) 0.0049(5)
C8 0.0193(6) 0.0227(7) 0.0213(6) 0.0001(5) -0.0006(5) -0.0010(5)
C9 0.0194(6) 0.0246(7) 0.0251(6) 0.0000(5) 0.0012(5) 0.0000(5)
C10 0.0226(6) 0.0224(7) 0.0299(7) 0.0002(5) -0.0053(5) -0.0014(5)
C11 0.0254(7) 0.0292(8) 0.0252(7) 0.0072(5) -0.0058(5) -0.0091(6)
C12 0.0235(7) 0.0383(9) 0.0234(7) 0.0011(6) 0.0040(5) -0.0053(6)
C13 0.0242(7) 0.0271(7) 0.0244(6) -0.0003(5) 0.0041(5) 0.0013(5)
C14 0.0138(6) 0.0328(8) 0.0410(8) -0.0049(6) -0.0043(5) -0.0033(5)
C15 0.0218(7) 0.0275(8) 0.0337(7) 0.0064(6) -0.0147(6) -0.0052(5)
C16 0.0340(8) 0.0386(8) 0.0187(6) 0.0011(6) -0.0106(5) -0.0144(6)
C17 0.0323(7) 0.0282(8) 0.0255(7) -0.0116(6) -0.0051(6) -0.0078(6)
C18 0.0301(7) 0.0166(7) 0.0357(8) -0.0015(5) -0.0114(6) -0.0084(5)
C19 0.0195(6) 0.0282(8) 0.0288(7) 0.0028(6) -0.0024(5) -0.0115(5)
C20 0.0123(6) 0.0310(8) 0.0453(9) -0.0022(7) 0.0047(6) 0.0021(5)
C21 0.0134(15) 0.0225(19) 0.058(5) 0.028(3) 0.007(3) 0.0038(12)
C22 0.0230(14) 0.0176(16) 0.053(2) -0.0066(16) -0.0010(16) 0.0127(11)
C23 0.0215(19) 0.0194(17) 0.039(2) 0.0057(18) -0.0172(16) 0.0005(13)
C24 0.0286(13) 0.0203(14) 0.0352(14) 0.0167(11) -0.0170(11) -0.0067(12)
C25 0.038(4) 0.034(2) 0.0136(17) 0.0133(13) -0.008(3) -0.014(3)
C26 0.032(2) 0.032(2) 0.0162(13) 0.0101(13) 0.001(2) -0.010(2)
C27 0.031(2) 0.035(3) 0.0197(15) 0.0037(19) 0.0137(13) -0.004(2)
C28 0.038(2) 0.043(2) 0.0220(14) -0.0145(17) 0.0173(13) -0.0128(19)
C29 0.041(2) 0.031(4) 0.0130(19) -0.010(3) 0.0024(14) 0.003(3)
C30 0.0412(9) 0.0392(9) 0.0128(6) 0.0015(6) -0.0056(6) -0.0131(7)
C31 0.0323(18) 0.036(2) 0.021(2) -0.0175(14) 0.0055(16) -0.0093(17)
C32 0.0265(13) 0.0212(13) 0.0411(15) -0.0183(11) 0.0053(13) 0.0035(11)
C33 0.034(2) 0.027(2) 0.038(3) -0.014(2) 0.012(2) 0.0087(19)
C34 0.042(3) 0.0092(18) 0.041(4) -0.007(3) 0.005(4) 0.0008(14)
C35 0.0296(16) 0.0120(14) 0.043(2) 0.000(2) -0.007(3) 0.0066(10)
C36 0.030(2) 0.0185(14) 0.038(2) 0.0144(15) -0.006(2) 0.0026(19)
C37 0.0331(18) 0.0221(16) 0.0283(17) 0.0176(12) -0.0059(14) -0.0107(14)
C38 0.035(3) 0.014(3) 0.0208(18) -0.0014(16) 0.013(2) -0.007(2)
C39 0.0291(7) 0.0108(6) 0.0347(8) -0.0006(5) -0.0036(6) -0.0047(5)
C40 0.0198(17) 0.027(2) 0.0219(14) 0.0082(15) -0.0019(12) -0.0139(13)
C41 0.0238(12) 0.0384(17) 0.0176(11) -0.0042(12) 0.0107(9) -0.0146(12)
C42 0.0200(17) 0.036(5) 0.045(3) 0.004(4) 0.0175(17) 0.001(4)
C43 0.0299(19) 0.037(3) 0.037(2) -0.013(3) 0.0203(14) 0.001(2)
C44 0.023(3) 0.038(5) 0.048(6) 0.033(4) 0.019(3) 0.018(3)
C45 0.030(2) 0.029(2) 0.048(2) 0.005(2) -0.014(2) 0.0108(18)
C46 0.035(4) 0.040(3) 0.029(3) 0.008(3) -0.013(2) 0.010(3)
C47 0.033(5) 0.043(4) 0.025(4) 0.014(3) -0.010(4) -0.007(5)
C48 0.044(3) 0.023(2) 0.0138(18) 0.0109(15) 0.002(2) 0.005(2)
C49 0.023(3) 0.031(4) 0.018(2) 0.006(2) 0.007(3) 0.000(3)
C50 0.046(3) 0.026(4) 0.019(2) -0.001(3) 0.0128(19) 0.003(4)
C51 0.084(6) 0.016(5) 0.013(2) -0.002(3) 0.009(2) 0.015(4)
C52 0.056(3) 0.030(2) 0.025(2) -0.0140(18) 0.0085(19) 0.001(2)
C53 0.033(3) 0.030(5) 0.029(3) -0.004(3) 0.015(3) 0.008(3)
C54 0.025(3) 0.015(2) 0.035(4) 0.001(4) 0.013(3) 0.0081(19)
C55 0.026(2) 0.0086(17) 0.039(3) -0.001(2) 0.004(2) 0.0071(13)
C56 0.042(4) 0.013(3) 0.028(5) -0.006(4) 0.012(5) -0.001(2)
C57 0.057(4) 0.026(3) 0.022(3) -0.015(2) 0.005(3) 0.002(3)
C58 0.025(3) 0.014(2) 0.027(3) 0.005(3) -0.004(3) 0.0027(17)
C59 0.036(3) 0.016(2) 0.024(2) 0.0059(14) 0.004(3) 0.003(3)
C60 0.039(5) 0.006(3) 0.050(4) 0.000(2) 0.036(3) 0.005(3)
C61 0.030(2) 0.031(2) 0.041(2) 0.0097(19) 0.011(2) -0.0090(16)
C62 0.024(3) 0.026(4) 0.053(4) 0.015(3) 0.014(2) -0.005(2)
C63 0.018(2) 0.027(6) 0.041(3) 0.016(6) 0.019(2) 0.002(5)
C64 0.029(2) 0.038(3) 0.028(2) 0.001(2) 0.0180(18) 0.011(2)

loop_
_atom_type_symbol
_atom_type_description
_atom_type_scat_dispersion_real
_atom_type_scat_dispersion_imag
_atom_type_scat_source
C C 0.0033 0.0016 'International Tables Vol C Tables 4.2.6.8 and 6.1.1.4'
H H 0.0000 0.0000 'International Tables Vol C Tables 4.2.6.8 and 6.1.1.4'

loop_
_geom_angle_atom_site_label_1
_geom_angle_atom_site_label_2
_geom_angle_atom_site_label_3
_geom_angle
_geom_angle_site_symmetry_1
_geom_angle_site_symmetry_3
C7 C1 C2 121.67(11) . .
C7 C1 C6 119.93(11) . .
C2 C1 C6 118.33(11) . .
C3 C2 C1 121.49(12) . .
C2 C3 C4 120.11(12) . .
C5 C4 C3 120.44(12) . .
C4 C5 C6 121.83(12) . .
C7 C6 C5 121.88(11) 5_575 .
C7 C6 C1 120.33(11) 5_575 .
C5 C6 C1 117.76(11) . .
C1 C7 C6 119.74(11) . 5_575
C1 C7 C8 120.01(11) . .
C6 C7 C8 120.24(11) 5_575 .
C13 C8 C9 118.06(12) . .
C13 C8 C7 120.92(11) . .
C9 C8 C7 121.02(11) . .
C10 C9 C8 120.87(12) . .
C11 C10 C9 120.03(12) . .
C10 C11 C12 120.04(12) . .
C11 C12 C13 119.98(12) . .
C12 C13 C8 121.01(13) . .
C19 C14 C15 119.93(13) . .
C19 C14 C20 116.16(13) . .
C15 C14 C20 112.13(13) . .
C16 C15 C14 119.99(12) . .
C16 C15 C23 124.58(19) . .
C14 C15 C23 103.10(19) . .
C16 C15 C46 101.1(3) . .
C14 C15 C46 126.0(3) . .
C23 C15 C46 24.52(19) . .
C15 C16 C17 120.04(12) . .
C15 C16 C30 115.90(13) . .
C17 C16 C30 112.25(13) . .
C18 C17 C16 119.84(13) . .
C18 C17 C31 124.6(2) . .
C16 C17 C31 103.5(2) . .
C18 C17 C57 100.8(2) . .
C16 C17 C57 126.5(3) . .
C31 C17 C57 24.77(18) . .
C17 C18 C19 120.42(12) . .
C17 C18 C39 115.56(13) . .
C19 C18 C39 112.13(12) . .
C14 C19 C18 119.78(12) . .
C14 C19 C40 124.55(18) . .
C18 C19 C40 103.58(17) . .
C14 C19 C62 100.2(2) . .
C18 C19 C62 127.1(2) . .
C40 C19 C62 25.36(16) . .
C44 C20 C42 105.0(7) . .
C44 C20 C14 121.4(6) . .
C42 C20 C14 121.6(4) . .
C44 C20 C21 14.8(9) . .
C42 C20 C21 119.0(5) . .
C14 C20 C21 107.2(4) . .
C44 C20 C63 119.6(9) . .
C42 C20 C63 15.4(10) . .
C14 C20 C63 107.0(6) . .
C21 C20 C63 133.0(7) . .
C22 C21 C23 124.0(6) . .
C22 C21 C20 119.5(5) . .
C23 C21 C20 103.6(7) . .
C21 C22 C35 118.6(4) . 7_475
C21 C22 C33 121.6(4) . 7_475
C35 C22 C33 108.7(4) 7_475 7_475
C24 C23 C21 116.9(4) . .
C24 C23 C15 117.6(3) . .
C21 C23 C15 113.9(4) . .
C23 C24 C36 120.3(3) . 7_475
C23 C24 C25 119.4(4) . .
C36 C24 C25 108.0(4) 7_475 .
C30 C25 C24 121.0(5) . .
C30 C25 C26 118.3(7) . .
C24 C25 C26 108.5(7) . .
C27 C26 C37 121.9(4) . 7_475
C27 C26 C25 120.0(5) . .
C37 C26 C25 106.4(5) 7_475 .
C26 C27 C41 118.4(4) . 7_475
C26 C27 C28 121.2(4) . .
C41 C27 C28 108.5(4) 7_475 .
C29 C28 C43 119.7(4) . 7_475
C29 C28 C27 120.4(5) . .
C43 C28 C27 108.4(4) 7_475 .
C28 C29 C31 122.7(6) . .
C28 C29 C30 120.6(5) . .
C31 C29 C30 104.3(6) . .
C51 C30 C25 104.5(6) . .
C51 C30 C47 121.5(7) . .
C25 C30 C47 18.0(5) . .
C51 C30 C16 122.0(5) . .
C25 C30 C16 121.4(3) . .
C47 C30 C16 104.2(4) . .
C51 C30 C29 15.9(7) . .
C25 C30 C29 119.5(4) . .
C47 C30 C29 135.6(5) . .
C16 C30 C29 106.8(3) . .
C32 C31 C29 117.0(4) . .
C32 C31 C17 117.9(3) . .
C29 C31 C17 113.1(4) . .
C31 C32 C33 120.8(3) . .
C31 C32 C34 118.3(5) . .
C33 C32 C34 108.5(6) . .
C43 C33 C22 121.1(4) 7_475 7_475
C43 C33 C32 118.8(4) 7_475 .
C22 C33 C32 108.0(4) 7_475 .
C39 C34 C32 121.7(7) . .
C39 C34 C35 120.6(6) . .
C32 C34 C35 106.4(9) . .
C36 C35 C22 121.1(4) . 7_475
C36 C35 C34 118.7(5) . .
C22 C35 C34 108.5(5) 7_475 .
C35 C36 C24 119.0(4) . 7_475
C35 C36 C37 120.3(4) . .
C24 C36 C37 108.3(4) 7_475 .
C38 C37 C36 121.5(4) . .
C38 C37 C26 118.0(4) . 7_475
C36 C37 C26 108.8(4) . 7_475
C37 C38 C40 123.7(5) . .
C37 C38 C39 120.0(4) . .
C40 C38 C39 104.1(5) . .
C60 C39 C34 104.6(5) . .
C60 C39 C18 121.9(4) . .
C34 C39 C18 121.9(3) . .
C60 C39 C56 120.7(7) . .
C34 C39 C56 16.8(6) . .
C18 C39 C56 106.0(5) . .
C60 C39 C38 15.4(6) . .
C34 C39 C38 118.9(4) . .
C18 C39 C38 106.9(3) . .
C56 C39 C38 134.1(6) . .
C41 C40 C38 117.2(4) . .
C41 C40 C19 117.3(3) . .
C38 C40 C19 113.1(3) . .
C40 C41 C27 120.8(3) . 7_475
C40 C41 C42 117.8(6) . .
C27 C41 C42 108.8(7) 7_475 .
C20 C42 C43 121.6(6) . .
C20 C42 C41 122.5(9) . .
C43 C42 C41 105.0(10) . .
C33 C43 C28 120.8(4) 7_475 7_475
C33 C43 C42 117.2(5) 7_475 .
C28 C43 C42 109.1(6) 7_475 .
C20 C44 C45 128.1(14) . .
C20 C44 C54 122.5(7) . 7_475
C45 C44 C54 98.3(10) . 7_475
C46 C45 C44 115.5(9) . .
C46 C45 C58 117.2(5) . 7_475
C44 C45 C58 114.8(9) . 7_475
C45 C46 C47 121.5(10) . .
C45 C46 C15 116.6(5) . .
C47 C46 C15 110.4(9) . .
C48 C47 C30 118.4(8) . .
C48 C47 C46 121.4(14) . .
C30 C47 C46 108.3(9) . .
C47 C48 C59 117.0(8) . 7_475
C47 C48 C49 119.8(8) . .
C59 C48 C49 111.5(6) 7_475 .
C50 C49 C48 121.7(6) . .
C50 C49 C61 122.2(6) . 7_475
C48 C49 C61 103.5(6) . 7_475
C49 C50 C64 120.0(6) . 7_475
C49 C50 C51 115.2(6) . .
C64 C50 C51 112.5(8) 7_475 .
C30 C51 C50 123.5(8) . .
C30 C51 C52 124.6(12) . .
C50 C51 C52 101.0(12) . .
C57 C52 C53 117.3(5) . .
C57 C52 C51 117.9(9) . .
C53 C52 C51 112.0(9) . .
C54 C53 C64 121.0(6) . 7_475
C54 C53 C52 121.7(6) . .
C64 C53 C52 105.0(6) 7_475 .
C53 C54 C55 120.6(6) . .
C53 C54 C44 115.2(6) . 7_475
C55 C54 C44 111.9(6) . 7_475
C56 C55 C54 116.9(7) . .
C56 C55 C58 121.6(7) . .
C54 C55 C58 110.0(5) . .
C55 C56 C39 119.1(7) . .
C55 C56 C57 123.7(13) . .
C39 C56 C57 104.3(11) . .
C52 C57 C56 119.7(9) . .
C52 C57 C17 116.5(5) . .
C56 C57 C17 113.1(8) . .
C59 C58 C55 121.5(6) . .
C59 C58 C45 121.3(6) . 7_475
C55 C58 C45 104.7(6) . 7_475
C58 C59 C48 121.6(6) . 7_475
C58 C59 C60 115.1(5) . .
C48 C59 C60 111.0(7) 7_475 .
C39 C60 C61 126.5(9) . .
C39 C60 C59 122.0(6) . .
C61 C60 C59 99.3(9) . .
C62 C61 C49 116.3(5) . 7_475
C62 C61 C60 116.2(7) . .
C49 C61 C60 114.4(8) 7_475 .
C61 C62 C63 118.6(10) . .
C61 C62 C19 115.7(5) . .
C63 C62 C19 114.6(9) . .
C64 C63 C62 124.7(14) . .
C64 C63 C20 119.9(8) . .
C62 C63 C20 101.9(13) . .
C63 C64 C50 117.9(8) . 7_475
C63 C64 C53 121.8(8) . 7_475
C50 C64 C53 109.3(6) 7_475 7_475

loop_
_geom_bond_atom_site_label_1
_geom_bond_atom_site_label_2
_geom_bond_distance
_geom_bond_site_symmetry_2
C1 C7 1.4118(17) .
C1 C2 1.4306(17) .
C1 C6 1.4382(17) .
C2 C3 1.3642(18) .
C3 C4 1.4122(19) .
C4 C5 1.3566(19) .
C5 C6 1.4322(17) .
C6 C7 1.4120(17) 5_575
C7 C6 1.4120(17) 5_575
C7 C8 1.4908(17) .
C8 C13 1.3938(17) .
C8 C9 1.3958(18) .
C9 C10 1.3866(18) .
C10 C11 1.3795(19) .
C11 C12 1.381(2) .
C12 C13 1.3852(19) .
C14 C19 1.402(2) .
C14 C15 1.430(2) .
C14 C20 1.443(2) .
C15 C16 1.402(2) .
C15 C23 1.459(4) .
C15 C46 1.488(8) .
C16 C17 1.421(2) .
C16 C30 1.4492(19) .
C17 C18 1.4050(19) .
C17 C31 1.453(4) .
C17 C57 1.480(8) .
C18 C19 1.4196(19) .
C18 C39 1.4463(18) .
C19 C40 1.455(4) .
C19 C62 1.498(7) .
C20 C44 1.261(16) .
C20 C42 1.343(15) .
C20 C21 1.498(7) .
C20 C63 1.499(19) .
C21 C22 1.320(12) .
C21 C23 1.437(9) .
C22 C35 1.443(5) 7_475
C22 C33 1.445(5) 7_475
C23 C24 1.410(4) .
C24 C36 1.438(5) 7_475
C24 C25 1.447(10) .
C25 C30 1.410(11) .
C25 C26 1.473(7) .
C26 C27 1.374(5) .
C26 C37 1.452(5) 7_475
C27 C41 1.440(5) 7_475
C27 C28 1.446(5) .
C28 C29 1.345(11) .
C28 C43 1.436(6) 7_475
C29 C31 1.445(8) .
C29 C30 1.481(8) .
C30 C51 1.306(18) .
C30 C47 1.421(19) .
C31 C32 1.406(5) .
C32 C33 1.455(5) .
C32 C34 1.468(9) .
C33 C43 1.374(6) 7_475
C33 C22 1.445(5) 7_475
C34 C39 1.375(14) .
C34 C35 1.474(11) .
C35 C36 1.376(6) .
C35 C22 1.443(5) 7_475
C36 C24 1.438(5) 7_475
C36 C37 1.451(5) .
C37 C38 1.331(9) .
C37 C26 1.452(5) 7_475
C38 C40 1.440(6) .
C38 C39 1.486(6) .
C39 C60 1.288(14) .
C39 C56 1.461(18) .
C40 C41 1.408(4) .
C41 C27 1.440(5) 7_475
C41 C42 1.486(9) .
C42 C43 1.484(14) .
C43 C33 1.374(6) 7_475
C43 C28 1.436(6) 7_475
C44 C45 1.490(8) .
C44 C54 1.571(19) 7_475
C45 C46 1.345(8) .
C45 C58 1.500(7) 7_475
C46 C47 1.452(11) .
C47 C48 1.413(13) .
C48 C59 1.436(7) 7_475
C48 C49 1.443(7) .
C49 C50 1.380(8) .
C49 C61 1.493(7) 7_475
C50 C64 1.417(8) 7_475
C50 C51 1.491(17) .
C51 C52 1.493(10) .
C52 C57 1.330(8) .
C52 C53 1.482(8) .
C53 C54 1.361(8) .
C53 C64 1.448(7) 7_475
C54 C55 1.438(7) .
C54 C44 1.571(19) 7_475
C55 C56 1.340(19) .
C55 C58 1.441(6) .
C56 C57 1.468(11) .
C58 C59 1.359(8) .
C58 C45 1.500(7) 7_475
C59 C48 1.436(7) 7_475
C59 C60 1.543(15) .
C60 C61 1.505(8) .
C61 C62 1.356(7) .
C61 C49 1.493(7) 7_475
C62 C63 1.480(15) .
C63 C64 1.32(2) .
C64 C50 1.417(8) 7_475
C64 C53 1.448(7) 7_475

loop_
_geom_torsion_atom_site_label_1
_geom_torsion_atom_site_label_2
_geom_torsion_atom_site_label_3
_geom_torsion_atom_site_label_4
_geom_torsion
_geom_torsion_site_symmetry_1
_geom_torsion_site_symmetry_4
C7 C1 C2 C3 178.77(12) . .
C6 C1 C2 C3 1.88(18) . .
C1 C2 C3 C4 -0.87(19) . .
C2 C3 C4 C5 -1.12(19) . .
C3 C4 C5 C6 2.03(19) . .
C4 C5 C6 C7 -178.71(12) . 5_575
C4 C5 C6 C1 -0.95(18) . .
C7 C1 C6 C7 -0.13(19) . 5_575
C2 C1 C6 C7 176.81(11) . 5_575
C7 C1 C6 C5 -177.92(11) . .
C2 C1 C6 C5 -0.97(16) . .
C2 C1 C7 C6 -176.71(11) . 5_575
C6 C1 C7 C6 0.13(19) . 5_575
C2 C1 C7 C8 3.26(17) . .
C6 C1 C7 C8 -179.90(10) . .
C1 C7 C8 C13 -116.08(13) . .
C6 C7 C8 C13 63.89(16) 5_575 .
C1 C7 C8 C9 63.98(16) . .
C6 C7 C8 C9 -116.05(13) 5_575 .
C13 C8 C9 C10 -0.80(18) . .
C7 C8 C9 C10 179.15(11) . .
C8 C9 C10 C11 0.06(19) . .
C9 C10 C11 C12 0.54(19) . .
C10 C11 C12 C13 -0.39(19) . .
C11 C12 C13 C8 -0.37(19) . .
C9 C8 C13 C12 0.95(18) . .
C7 C8 C13 C12 -179.00(12) . .
C19 C14 C15 C16 -0.31(18) . .
C20 C14 C15 C16 141.26(12) . .
C19 C14 C15 C23 -144.11(19) . .
C20 C14 C15 C23 -2.5(2) . .
C19 C14 C15 C46 -134.3(3) . .
C20 C14 C15 C46 7.3(4) . .
C14 C15 C16 C17 0.22(18) . .
C23 C15 C16 C17 135.9(2) . .
C46 C15 C16 C17 143.8(3) . .
C14 C15 C16 C30 -139.86(12) . .
C23 C15 C16 C30 -4.2(2) . .
C46 C15 C16 C30 3.7(3) . .
C15 C16 C17 C18 0.01(18) . .
C30 C16 C17 C18 141.42(13) . .
C15 C16 C17 C31 -144.11(19) . .
C30 C16 C17 C31 -2.7(2) . .
C15 C16 C17 C57 -133.9(3) . .
C30 C16 C17 C57 7.5(3) . .
C16 C17 C18 C19 -0.16(19) . .
C31 C17 C18 C19 136.0(2) . .
C57 C17 C18 C19 143.7(3) . .
C16 C17 C18 C39 -140.07(12) . .
C31 C17 C18 C39 -3.9(3) . .
C57 C17 C18 C39 3.8(3) . .
C15 C14 C19 C18 0.16(18) . .
C20 C14 C19 C18 -139.93(12) . .
C15 C14 C19 C40 136.4(2) . .
C20 C14 C19 C40 -3.7(2) . .
C15 C14 C19 C62 144.1(2) . .
C20 C14 C19 C62 4.0(3) . .
C17 C18 C19 C14 0.07(18) . .
C39 C18 C19 C14 141.24(12) . .
C17 C18 C19 C40 -144.07(17) . .
C39 C18 C19 C40 -2.91(19) . .
C17 C18 C19 C62 -133.4(3) . .
C39 C18 C19 C62 7.8(3) . .
C19 C14 C20 C44 139.6(8) . .
C15 C14 C20 C44 -3.5(8) . .
C19 C14 C20 C42 2.6(6) . .
C15 C14 C20 C42 -140.5(6) . .
C19 C14 C20 C21 144.5(4) . .
C15 C14 C20 C21 1.4(4) . .
C19 C14 C20 C63 -2.7(7) . .
C15 C14 C20 C63 -145.8(7) . .
C44 C20 C21 C22 21(3) . .
C42 C20 C21 C22 0.5(11) . .
C14 C20 C21 C22 -142.5(6) . .
C63 C20 C21 C22 -7.6(14) . .
C44 C20 C21 C23 164(4) . .
C42 C20 C21 C23 143.5(7) . .
C14 C20 C21 C23 0.5(6) . .
C63 C20 C21 C23 135.4(10) . .
C23 C21 C22 C35 3.4(9) . 7_475
C20 C21 C22 C35 138.5(5) . 7_475
C23 C21 C22 C33 -136.4(6) . 7_475
C20 C21 C22 C33 -1.2(9) . 7_475
C22 C21 C23 C24 -3.7(9) . .
C20 C21 C23 C24 -144.6(4) . .
C22 C21 C23 C15 138.6(6) . .
C20 C21 C23 C15 -2.2(7) . .
C16 C15 C23 C24 3.5(4) . .
C14 C15 C23 C24 145.1(3) . .
C46 C15 C23 C24 -15.5(7) . .
C16 C15 C23 C21 -138.6(4) . .
C14 C15 C23 C21 3.0(5) . .
C46 C15 C23 C21 -157.6(12) . .
C21 C23 C24 C36 2.1(6) . 7_475
C15 C23 C24 C36 -138.9(3) . 7_475
C21 C23 C24 C25 139.9(6) . .
C15 C23 C24 C25 -1.1(5) . .
C23 C24 C25 C30 -0.2(9) . .
C36 C24 C25 C30 142.2(6) 7_475 .
C23 C24 C25 C26 -141.9(5) . .
C36 C24 C25 C26 0.6(7) 7_475 .
C30 C25 C26 C27 0.0(8) . .
C24 C25 C26 C27 142.8(5) . .
C30 C25 C26 C37 -143.7(5) . 7_475
C24 C25 C26 C37 -0.9(7) . 7_475
C37 C26 C27 C41 -1.1(5) 7_475 7_475
C25 C26 C27 C41 -139.1(5) . 7_475
C37 C26 C27 C28 137.4(3) 7_475 .
C25 C26 C27 C28 -0.6(6) . .
C26 C27 C28 C29 1.1(6) . .
C41 C27 C28 C29 143.1(5) 7_475 .
C26 C27 C28 C43 -142.2(3) . 7_475
C41 C27 C28 C43 -0.1(4) 7_475 7_475
C43 C28 C29 C31 2.3(9) 7_475 .
C27 C28 C29 C31 -136.9(6) . .
C43 C28 C29 C30 138.3(5) 7_475 .
C27 C28 C29 C30 -0.9(9) . .
C24 C25 C30 C51 -143.5(9) . .
C26 C25 C30 C51 -5.5(10) . .
C24 C25 C30 C47 18(3) . .
C26 C25 C30 C47 156(4) . .
C24 C25 C30 C16 -0.6(9) . .
C26 C25 C30 C16 137.5(4) . .
C24 C25 C30 C29 -137.9(6) . .
C26 C25 C30 C29 0.2(9) . .
C15 C16 C30 C51 139.2(8) . .
C17 C16 C30 C51 -3.9(8) . .
C15 C16 C30 C25 2.7(5) . .
C17 C16 C30 C25 -140.5(4) . .
C15 C16 C30 C47 -3.3(6) . .
C17 C16 C30 C47 -146.4(6) . .
C15 C16 C30 C29 144.6(4) . .
C17 C16 C30 C29 1.5(4) . .
C28 C29 C30 C51 21(3) . .
C31 C29 C30 C51 163(4) . .
C28 C29 C30 C25 0.3(9) . .
C31 C29 C30 C25 143.2(5) . .
C28 C29 C30 C47 -10.0(12) . .
C31 C29 C30 C47 132.9(9) . .
C28 C29 C30 C16 -142.5(5) . .
C31 C29 C30 C16 0.4(6) . .
C28 C29 C31 C32 -2.3(9) . .
C30 C29 C31 C32 -144.2(4) . .
C28 C29 C31 C17 139.7(6) . .
C30 C29 C31 C17 -2.2(6) . .
C18 C17 C31 C32 2.9(4) . .
C16 C17 C31 C32 144.7(3) . .
C57 C17 C31 C32 -15.4(7) . .
C18 C17 C31 C29 -138.8(4) . .
C16 C17 C31 C29 3.0(5) . .
C57 C17 C31 C29 -157.1(11) . .
C29 C31 C32 C33 1.6(6) . .
C17 C31 C32 C33 -138.6(3) . .
C29 C31 C32 C34 139.5(7) . .
C17 C31 C32 C34 -0.8(6) . .
C31 C32 C33 C43 -1.0(5) . 7_475
C34 C32 C33 C43 -142.5(6) . 7_475
C31 C32 C33 C22 142.0(4) . 7_475
C34 C32 C33 C22 0.6(6) . 7_475
C31 C32 C34 C39 0.1(11) . .
C33 C32 C34 C39 142.6(7) . .
C31 C32 C34 C35 -143.5(5) . .
C33 C32 C34 C35 -1.0(8) . .
C39 C34 C35 C36 0.3(11) . .
C32 C34 C35 C36 144.4(5) . .
C39 C34 C35 C22 -143.0(7) . 7_475
C32 C34 C35 C22 1.1(8) . 7_475
C22 C35 C36 C24 0.0(5) 7_475 7_475
C34 C35 C36 C24 -138.6(6) . 7_475
C22 C35 C36 C37 137.9(3) 7_475 .
C34 C35 C36 C37 -0.8(7) . .
C35 C36 C37 C38 0.8(6) . .
C24 C36 C37 C38 142.6(4) 7_475 .
C35 C36 C37 C26 -141.3(3) . 7_475
C24 C36 C37 C26 0.5(4) 7_475 7_475
C36 C37 C38 C40 -136.8(5) . .
C26 C37 C38 C40 2.1(8) 7_475 .
C36 C37 C38 C39 -0.3(8) . .
C26 C37 C38 C39 138.5(4) 7_475 .
C32 C34 C39 C60 -144.9(9) . .
C35 C34 C39 C60 -6.3(10) . .
C32 C34 C39 C18 -1.3(11) . .
C35 C34 C39 C18 137.4(5) . .
C32 C34 C39 C56 19(3) . .
C35 C34 C39 C56 158(5) . .
C32 C34 C39 C38 -138.5(6) . .
C35 C34 C39 C38 0.1(11) . .
C17 C18 C39 C60 140.5(7) . .
C19 C18 C39 C60 -2.7(7) . .
C17 C18 C39 C34 3.0(6) . .
C19 C18 C39 C34 -140.1(5) . .
C17 C18 C39 C56 -3.0(7) . .
C19 C18 C39 C56 -146.2(7) . .
C17 C18 C39 C38 144.6(3) . .
C19 C18 C39 C38 1.4(3) . .
C37 C38 C39 C60 24(3) . .
C40 C38 C39 C60 168(3) . .
C37 C38 C39 C34 -0.1(9) . .
C40 C38 C39 C34 143.7(6) . .
C37 C38 C39 C18 -143.0(5) . .
C40 C38 C39 C18 0.8(5) . .
C37 C38 C39 C56 -8.9(12) . .
C40 C38 C39 C56 134.9(9) . .
C37 C38 C40 C41 -1.9(8) . .
C39 C38 C40 C41 -143.9(3) . .
C37 C38 C40 C19 139.4(5) . .
C39 C38 C40 C19 -2.7(6) . .
C14 C19 C40 C41 2.8(4) . .
C18 C19 C40 C41 144.7(2) . .
C62 C19 C40 C41 -15.1(6) . .
C14 C19 C40 C38 -138.4(4) . .
C18 C19 C40 C38 3.5(4) . .
C62 C19 C40 C38 -156.4(10) . .
C38 C40 C41 C27 1.3(5) . 7_475
C19 C40 C41 C27 -138.4(3) . 7_475
C38 C40 C41 C42 138.9(7) . .
C19 C40 C41 C42 -0.8(6) . .
C44 C20 C42 C43 -5.0(13) . .
C14 C20 C42 C43 137.9(7) . .
C21 C20 C42 C43 0.4(13) . .
C63 C20 C42 C43 157(5) . .
C44 C20 C42 C41 -143.7(10) . .
C14 C20 C42 C41 -0.8(12) . .
C21 C20 C42 C41 -138.4(8) . .
C63 C20 C42 C41 19(4) . .
C40 C41 C42 C20 -0.1(12) . .
C27 C41 C42 C20 142.1(8) 7_475 .
C40 C41 C42 C43 -144.6(6) . .
C27 C41 C42 C43 -2.3(9) 7_475 .
C20 C42 C43 C33 -0.5(12) . 7_475
C41 C42 C43 C33 144.4(5) . 7_475
C20 C42 C43 C28 -142.5(8) . 7_475
C41 C42 C43 C28 2.4(9) . 7_475
C42 C20 C44 C45 141.8(13) . .
C14 C20 C44 C45 -1.3(16) . .
C21 C20 C44 C45 -20(3) . .
C63 C20 C44 C45 136.5(13) . .
C42 C20 C44 C54 5.9(13) . 7_475
C14 C20 C44 C54 -137.1(8) . 7_475
C21 C20 C44 C54 -156(5) . 7_475
C63 C20 C44 C54 0.6(16) . 7_475
C20 C44 C45 C46 2.7(16) . .
C54 C44 C45 C46 146.3(7) 7_475 .
C20 C44 C45 C58 -138.4(12) . 7_475
C54 C44 C45 C58 5.2(10) 7_475 7_475
C44 C45 C46 C47 -138.8(11) . .
C58 C45 C46 C47 1.4(11) 7_475 .
C44 C45 C46 C15 0.9(9) . .
C58 C45 C46 C15 141.1(5) 7_475 .
C16 C15 C46 C45 -146.7(4) . .
C14 C15 C46 C45 -6.1(7) . .
C23 C15 C46 C45 17.5(5) . .
C16 C15 C46 C47 -2.7(8) . .
C14 C15 C46 C47 137.8(7) . .
C23 C15 C46 C47 161.5(14) . .
C51 C30 C47 C48 1.7(15) . .
C25 C30 C47 C48 -19(2) . .
C16 C30 C47 C48 144.4(9) . .
C29 C30 C47 C48 11.1(16) . .
C51 C30 C47 C46 -141.5(9) . .
C25 C30 C47 C46 -162(4) . .
C16 C30 C47 C46 1.2(10) . .
C29 C30 C47 C46 -132.1(7) . .
C45 C46 C47 C48 1.0(17) . .
C15 C46 C47 C48 -140.9(11) . .
C45 C46 C47 C30 142.9(8) . .
C15 C46 C47 C30 1.0(12) . .
C30 C47 C48 C59 -140.7(8) . 7_475
C46 C47 C48 C59 -2.4(16) . 7_475
C30 C47 C48 C49 -0.7(14) . .
C46 C47 C48 C49 137.5(10) . .
C47 C48 C49 C50 -1.3(10) . .
C59 C48 C49 C50 140.7(5) 7_475 .
C47 C48 C49 C61 -143.7(8) . 7_475
C59 C48 C49 C61 -1.8(6) 7_475 7_475
C48 C49 C50 C64 -137.3(5) . 7_475
C61 C49 C50 C64 -1.8(8) 7_475 7_475
C48 C49 C50 C51 2.2(9) . .
C61 C49 C50 C51 137.8(8) 7_475 .
C25 C30 C51 C50 5.8(13) . .
C47 C30 C51 C50 -0.7(16) . .
C16 C30 C51 C50 -136.9(8) . .
C29 C30 C51 C50 -156(4) . .
C25 C30 C51 C52 143.0(11) . .
C47 C30 C51 C52 136.5(11) . .
C16 C30 C51 C52 0.3(16) . .
C29 C30 C51 C52 -19(2) . .
C49 C50 C51 C30 -1.3(14) . .
C64 C50 C51 C30 141.3(10) 7_475 .
C49 C50 C51 C52 -146.5(6) . .
C64 C50 C51 C52 -4.0(10) 7_475 .
C30 C51 C52 C57 0.4(16) . .
C50 C51 C52 C57 145.1(7) . .
C30 C51 C52 C53 -140.3(11) . .
C50 C51 C52 C53 4.5(11) . .
C57 C52 C53 C54 -1.9(8) . .
C51 C52 C53 C54 139.0(9) . .
C57 C52 C53 C64 -144.3(5) . 7_475
C51 C52 C53 C64 -3.5(9) . 7_475
C64 C53 C54 C55 138.3(5) 7_475 .
C52 C53 C54 C55 1.7(9) . .
C64 C53 C54 C44 -0.8(10) 7_475 7_475
C52 C53 C54 C44 -137.5(8) . 7_475
C53 C54 C55 C56 1.3(11) . .
C44 C54 C55 C56 141.7(10) 7_475 .
C53 C54 C55 C58 -142.6(6) . .
C44 C54 C55 C58 -2.2(8) 7_475 .
C54 C55 C56 C39 -139.6(9) . .
C58 C55 C56 C39 -0.1(17) . .
C54 C55 C56 C57 -4.2(16) . .
C58 C55 C56 C57 135.3(10) . .
C60 C39 C56 C55 -0.4(17) . .
C34 C39 C56 C55 -18(3) . .
C18 C39 C56 C55 143.7(10) . .
C38 C39 C56 C55 9.2(18) . .
C60 C39 C56 C57 -143.3(8) . .
C34 C39 C56 C57 -161(5) . .
C18 C39 C56 C57 0.7(11) . .
C38 C39 C56 C57 -133.7(7) . .
C53 C52 C57 C56 -0.9(10) . .
C51 C52 C57 C56 -139.4(10) . .
C53 C52 C57 C17 141.2(5) . .
C51 C52 C57 C17 2.7(9) . .
C55 C56 C57 C52 4.1(17) . .
C39 C56 C57 C52 144.8(8) . .
C55 C56 C57 C17 -139.1(11) . .
C39 C56 C57 C17 1.6(12) . .
C18 C17 C57 C52 -147.7(4) . .
C16 C17 C57 C52 -7.2(6) . .
C31 C17 C57 C52 17.1(5) . .
C18 C17 C57 C56 -3.2(9) . .
C16 C17 C57 C56 137.3(8) . .
C31 C17 C57 C56 161.6(14) . .
C56 C55 C58 C59 -0.8(11) . .
C54 C55 C58 C59 141.2(5) . .
C56 C55 C58 C45 -143.0(9) . 7_475
C54 C55 C58 C45 -1.0(6) . 7_475
C55 C58 C59 C48 -137.0(5) . 7_475
C45 C58 C59 C48 -0.9(8) 7_475 7_475
C55 C58 C59 C60 1.8(8) . .
C45 C58 C59 C60 138.0(6) 7_475 .
C34 C39 C60 C61 141.2(10) . .
C18 C39 C60 C61 -2.4(14) . .
C56 C39 C60 C61 136.0(11) . .
C38 C39 C60 C61 -17(2) . .
C34 C39 C60 C59 6.8(11) . .
C18 C39 C60 C59 -136.8(6) . .
C56 C39 C60 C59 1.6(14) . .
C38 C39 C60 C59 -152(4) . .
C58 C59 C60 C39 -2.3(12) . .
C48 C59 C60 C39 140.8(8) 7_475 .
C58 C59 C60 C61 -146.8(5) . .
C48 C59 C60 C61 -3.7(8) 7_475 .
C39 C60 C61 C62 2.8(14) . .
C59 C60 C61 C62 144.9(6) . .
C39 C60 C61 C49 -137.2(10) . 7_475
C59 C60 C61 C49 5.0(9) . 7_475
C49 C61 C62 C63 -1.1(10) 7_475 .
C60 C61 C62 C63 -140.3(10) . .
C49 C61 C62 C19 141.0(4) 7_475 .
C60 C61 C62 C19 1.8(8) . .
C14 C19 C62 C61 -147.7(4) . .
C18 C19 C62 C61 -7.5(6) . .
C40 C19 C62 C61 17.3(4) . .
C14 C19 C62 C63 -4.1(9) . .
C18 C19 C62 C63 136.1(8) . .
C40 C19 C62 C63 161.0(13) . .
C61 C62 C63 C64 5.3(18) . .
C19 C62 C63 C64 -137.2(12) . .
C61 C62 C63 C20 145.2(8) . .
C19 C62 C63 C20 2.7(13) . .
C44 C20 C63 C64 -0.8(19) . .
C42 C20 C63 C64 -21(3) . .
C14 C20 C63 C64 142.2(11) . .
C21 C20 C63 C64 7(2) . .
C44 C20 C63 C62 -143.2(10) . .
C42 C20 C63 C62 -163(5) . .
C14 C20 C63 C62 -0.1(11) . .
C21 C20 C63 C62 -135.1(8) . .
C62 C63 C64 C50 -5.7(18) . 7_475
C20 C63 C64 C50 -139.1(10) . 7_475
C62 C63 C64 C53 134.4(10) . 7_475
C20 C63 C64 C53 1.1(18) . 7_475
